data_7052125
loop_
_publ_author_name
'Smith, Christopher B.'
'Makha, Mohamed'
'Raston, Colin L.'
'Sobolev, Alexandre N.'

_publ_section_title
;
 Solution and solid state interplay of isomeric
 4?-(pyridyl)-3,2?:6?,3?-terpyridines with p-sulfonatocalix[4]arene
;
_journal_issue 4
_journal_name_full 'New Journal of Chemistry'
_journal_page_first 535
_journal_paper_doi 10.1039/b615508a
_journal_volume 31
_journal_year 2007
_chemical_formula_moiety 'C28 H20 O16 S4, C20 H17 N4, 8(H2 O)'
_chemical_formula_sum 'C48 H53 N4 O24 S4'
_chemical_formula_weight 1198.18
_chemical_name_systematic
;
?
;
_space_group_IT_number 15
_symmetry_cell_setting monoclinic
_symmetry_space_group_name_Hall '-C 2yc'
_symmetry_space_group_name_H-M 'C 1 2/c 1'
_atom_sites_solution_hydrogens geom
_atom_sites_solution_primary direct
_atom_sites_solution_secondary difmap
_audit_creation_method SHELXL-97
_cell_angle_alpha 90.0
_cell_angle_beta 115.321(4)
_cell_angle_gamma 90.0
_cell_formula_units_Z 8
_cell_length_a 49.471(2)
_cell_length_b 11.382(1)
_cell_length_c 21.920(1)
_cell_measurement_reflns_used 2624
_cell_measurement_temperature 100(2)
_cell_measurement_theta_max 25.0
_cell_measurement_theta_min 2.6
_cell_volume 11156.9(12)
_computing_cell_refinement
;
CrysAlis RED, Oxford Diffraction Ltd.,
Version 1.171.29.9 (release 23-03-2006 CrysAlis171 .NET)
(compiled Mar 23 2006,23:39:28)
;
_computing_data_collection
;
CrysAlis CCD, Oxford Diffraction Ltd.,
Version 1.171.29.9 (release 23-03-2006 CrysAlis171 .NET)
(compiled Mar 23 2006,23:39:28)
;
_computing_data_reduction
;
CrysAlis RED, Oxford Diffraction Ltd.,
Version 1.171.29.9 (release 23-03-2006 CrysAlis171 .NET)
(compiled Mar 23 2006,23:39:28)
;
_computing_molecular_graphics 'X-Seed 2.0 (Barbour, 2001)'
_computing_publication_material 'SHELXL-97 (Sheldrick, 1997)'
_computing_structure_refinement 'SHELXL-97 (Sheldrick, 1997)'
_computing_structure_solution 'SHELXS-97 (Sheldrick, 1990)'
_diffrn_ambient_temperature 100(2)
_diffrn_detector_area_resol_mean 16.0009
_diffrn_measured_fraction_theta_full 0.993
_diffrn_measured_fraction_theta_max 0.993
_diffrn_measurement_device_type 'Oxford Diffraction Xcalibur-S, Sapphire CCD'
_diffrn_measurement_method '\w scans'
_diffrn_radiation_monochromator graphite
_diffrn_radiation_source 'Enhance (Mo) X-ray Source'
_diffrn_radiation_type MoK\a
_diffrn_radiation_wavelength 0.71073
_diffrn_reflns_av_R_equivalents 0.0543
_diffrn_reflns_av_sigmaI/netI 0.0295
_diffrn_reflns_limit_h_max 58
_diffrn_reflns_limit_h_min -58
_diffrn_reflns_limit_k_max 13
_diffrn_reflns_limit_k_min -13
_diffrn_reflns_limit_l_max 25
_diffrn_reflns_limit_l_min -26
_diffrn_reflns_number 83737
_diffrn_reflns_theta_full 25.08
_diffrn_reflns_theta_max 25.08
_diffrn_reflns_theta_min 2.61
_exptl_absorpt_coefficient_mu 0.256
_exptl_absorpt_correction_T_max 0.9748
_exptl_absorpt_correction_T_min 0.8615
_exptl_absorpt_correction_type multi-scan
_exptl_absorpt_process_details
;
CrysAlis RED, Oxford Diffraction Ltd.,
Version 1.171.29.9 (release 23-03-2006 CrysAlis171 .NET)
(compiled Mar 23 2006,23:39:28)
Empirical absorption correction using spherical harmonics,
implemented in SCALE3 ABSPACK scaling algorithm.
;
_exptl_crystal_colour colorless
_exptl_crystal_density_diffrn 1.427
_exptl_crystal_density_meas ?
_exptl_crystal_density_method .
_exptl_crystal_description plate
_exptl_crystal_F_000 5000
_exptl_crystal_size_max 0.60
_exptl_crystal_size_mid 0.50
_exptl_crystal_size_min 0.10
_refine_diff_density_max 1.390
_refine_diff_density_min -1.057
_refine_diff_density_rms 0.125
_refine_ls_extinction_method none
_refine_ls_goodness_of_fit_ref 1.086
_refine_ls_hydrogen_treatment constr
_refine_ls_matrix_type full
_refine_ls_number_parameters 708
_refine_ls_number_reflns 9860
_refine_ls_number_restraints 94
_refine_ls_restrained_S_all 1.104
_refine_ls_R_factor_all 0.1444
_refine_ls_R_factor_gt 0.1391
_refine_ls_shift/su_max 0.002
_refine_ls_shift/su_mean 0.000
_refine_ls_structure_factor_coef Fsqd
_refine_ls_weighting_details 'calc w=1/[\s^2^(Fo^2^)+(0.1400P)^2^+120.0000P] where P=(Fo^2^+2Fc^2^)/3'
_refine_ls_weighting_scheme calc
_refine_ls_wR_factor_gt 0.3170
_refine_ls_wR_factor_ref 0.3218
_reflns_number_gt 9425
_reflns_number_total 9860
_reflns_threshold_expression >2sigma(I)
_cod_data_source_file b615508a.txt
_cod_data_source_block cs30514
_cod_depositor_comments
;
The following automatic conversions were performed:
'_symmetry_cell_setting' value 'Monoclinic' changed to 'monoclinic'
according to '/home/saulius/struct/CIF-dictionaries/cif_core.dic'
dictionary named 'cif_core.dic' version 2.4.1 from 2010-06-29.

Automatic conversion script
Id: cif_fix_enum 1527 2010-12-29 10:47:43Z saulius 
;
_cod_original_sg_symbol_H-M 'C 2/c'
_cod_database_code 7052125

loop_
_symmetry_equiv_pos_as_xyz
'x, y, z'
'-x, y, -z+1/2'
'x+1/2, y+1/2, z'
'-x+1/2, y+1/2, -z+1/2'
'-x, -y, -z'
'x, -y, z-1/2'
'-x+1/2, -y+1/2, -z'
'x+1/2, -y+1/2, z-1/2'

loop_
_atom_site_label
_atom_site_type_symbol
_atom_site_fract_x
_atom_site_fract_y
_atom_site_fract_z
_atom_site_U_iso_or_equiv
_atom_site_adp_type
_atom_site_occupancy
_atom_site_symmetry_multiplicity
_atom_site_calc_flag
_atom_site_refinement_flags
_atom_site_disorder_assembly
_atom_site_disorder_group
O1 O 0.07106(10) -0.4320(4) 0.0106(2) 0.0409(10) Uani 1 1 d . . .
H1 H 0.0577 -0.3803 0.0000 0.061 Uiso 1 1 calc R . .
C11 C 0.09723(14) -0.3875(5) 0.0565(3) 0.0349(13) Uani 1 1 d . . .
C12 C 0.09825(14) -0.3062(5) 0.1057(3) 0.0363(13) Uani 1 1 d . . .
C13 C 0.12628(16) -0.2676(7) 0.1520(3) 0.0495(17) Uani 1 1 d . . .
H13 H 0.1278 -0.2120 0.1856 0.059 Uiso 1 1 calc R . .
C14 C 0.15229(17) -0.3103(7) 0.1491(3) 0.061(2) Uani 1 1 d D A .
C15 C 0.15071(16) -0.3885(7) 0.1000(3) 0.0536(18) Uani 1 1 d . . .
H15 H 0.1685 -0.4156 0.0982 0.064 Uiso 1 1 calc R . .
C16 C 0.12294(15) -0.4282(6) 0.0529(3) 0.0424(15) Uani 1 1 d . . .
S1 S 0.18745(6) -0.2580(3) 0.20737(12) 0.1072(12) Uani 1 1 d D . .
O11 O 0.21016(18) -0.3219(13) 0.1956(7) 0.086(2) Uiso 0.33 1 d PD A 1
O12 O 0.1881(3) -0.1322(7) 0.1943(7) 0.086(2) Uiso 0.33 1 d PD A 1
O13 O 0.1893(3) -0.2788(15) 0.2746(4) 0.086(2) Uiso 0.33 1 d PD A 1
O11' O 0.2080(2) -0.3589(9) 0.2232(7) 0.086(2) Uiso 0.33 1 d PD A 2
O12' O 0.1964(3) -0.1645(11) 0.1756(6) 0.086(2) Uiso 0.33 1 d PD A 2
O13' O 0.1841(2) -0.2204(14) 0.2672(5) 0.086(2) Uiso 0.33 1 d PD A 2
O11" O 0.1989(3) -0.3374(11) 0.2639(5) 0.086(2) Uiso 0.33 1 d PD A 3
O12" O 0.2065(2) -0.2508(15) 0.1722(5) 0.086(2) Uiso 0.33 1 d PD A 3
O13" O 0.1823(2) -0.1403(9) 0.2276(7) 0.086(2) Uiso 0.33 1 d PD A 3
C1 C 0.07034(15) -0.2611(5) 0.1093(3) 0.0372(14) Uani 1 1 d . . .
H1A H 0.0749 -0.2446 0.1571 0.045 Uiso 1 1 calc R . .
H1B H 0.0550 -0.3237 0.0935 0.045 Uiso 1 1 calc R . .
O2 O 0.02766(10) -0.2692(4) -0.0241(2) 0.0402(10) Uani 1 1 d . . .
H2 H 0.0196 -0.2672 -0.0664 0.060 Uiso 1 1 calc R . .
C21 C 0.03646(13) -0.1577(5) 0.0008(3) 0.0326(12) Uani 1 1 d . . .
C22 C 0.02494(13) -0.0578(5) -0.0382(3) 0.0313(12) Uani 1 1 d . . .
C23 C 0.03484(12) 0.0513(5) -0.0088(3) 0.0305(12) Uani 1 1 d . . .
H23 H 0.0273 0.1206 -0.0346 0.037 Uiso 1 1 calc R . .
C24 C 0.05572(14) 0.0597(5) 0.0581(3) 0.0338(13) Uani 1 1 d . . .
C25 C 0.06683(14) -0.0412(5) 0.0959(3) 0.0363(13) Uani 1 1 d . . .
H25 H 0.0812 -0.0346 0.1415 0.044 Uiso 1 1 calc R . .
C26 C 0.05735(14) -0.1516(5) 0.0684(3) 0.0345(13) Uani 1 1 d . . .
S2 S 0.06842(4) 0.19948(13) 0.09371(8) 0.0392(4) Uani 1 1 d . . .
O21 O 0.08897(12) 0.1804(4) 0.1638(2) 0.0537(13) Uani 1 1 d . . .
O22 O 0.08338(10) 0.2508(4) 0.0557(2) 0.0431(10) Uani 1 1 d . . .
O23 O 0.04207(12) 0.2658(4) 0.0857(3) 0.0554(13) Uani 1 1 d . . .
C2 C 0.00307(13) -0.0664(5) -0.1132(3) 0.0348(13) Uani 1 1 d . . .
H2A H -0.0094 -0.1379 -0.1209 0.042 Uiso 1 1 calc R . .
H2B H -0.0104 0.0027 -0.1263 0.042 Uiso 1 1 calc R . .
O3 O 0.01969(9) -0.2790(4) -0.1548(2) 0.0363(9) Uani 1 1 d . . .
H3 H 0.0295 -0.3361 -0.1589 0.054 Uiso 1 1 calc R . .
C31 C 0.02910(12) -0.1761(5) -0.1743(3) 0.0315(12) Uani 1 1 d . . .
C32 C 0.04640(13) -0.1813(5) -0.2106(3) 0.0327(12) Uani 1 1 d . . .
C33 C 0.05530(13) -0.0752(5) -0.2282(3) 0.0328(12) Uani 1 1 d . . .
H33 H 0.0673 -0.0756 -0.2524 0.039 Uiso 1 1 calc R . .
C34 C 0.04670(13) 0.0314(5) -0.2105(3) 0.0335(13) Uani 1 1 d . . .
C35 C 0.02911(13) 0.0335(5) -0.1754(3) 0.0332(12) Uani 1 1 d . . .
H35 H 0.0230 0.1065 -0.1645 0.040 Uiso 1 1 calc R . .
C36 C 0.02046(12) -0.0713(5) -0.1562(3) 0.0317(12) Uani 1 1 d . . .
S3 S 0.05780(4) 0.16398(14) -0.23406(7) 0.0389(4) Uani 1 1 d . . .
O31 O 0.08528(9) 0.1395(4) -0.24044(19) 0.0397(10) Uani 1 1 d . . .
O32 O 0.03376(10) 0.2004(4) -0.2978(2) 0.0468(11) Uani 1 1 d . . .
O33 O 0.06286(14) 0.2467(4) -0.1793(3) 0.0639(16) Uani 1 1 d . . .
C3 C 0.05796(14) -0.2946(5) -0.2264(3) 0.0367(13) Uani 1 1 d . . .
H3A H 0.0434 -0.3582 -0.2326 0.044 Uiso 1 1 calc R . .
H3B H 0.0600 -0.2855 -0.2693 0.044 Uiso 1 1 calc R . .
O4 O 0.06317(10) -0.4514(4) -0.1258(2) 0.0417(10) Uani 1 1 d . . .
H4 H 0.0656 -0.4851 -0.0898 0.063 Uiso 1 1 calc R . .
C41 C 0.08981(14) -0.4047(5) -0.1191(3) 0.0367(13) Uani 1 1 d . . .
C42 C 0.11713(15) -0.4304(6) -0.0651(3) 0.0410(14) Uani 1 1 d . . .
C43 C 0.14277(15) -0.3776(6) -0.0642(3) 0.0462(15) Uani 1 1 d . . .
H43 H 0.1616 -0.3941 -0.0278 0.055 Uiso 1 1 calc R . .
C44 C 0.14159(16) -0.3018(6) -0.1147(3) 0.0469(16) Uani 1 1 d . . .
C45 C 0.11388(15) -0.2779(6) -0.1678(3) 0.0413(14) Uani 1 1 d . . .
H45 H 0.1129 -0.2260 -0.2027 0.050 Uiso 1 1 calc R . .
C46 C 0.08784(15) -0.3280(5) -0.1709(3) 0.0369(14) Uani 1 1 d . . .
S4 S 0.17370(5) -0.2301(2) -0.11046(11) 0.0633(6) Uani 1 1 d . . .
O41 O 0.19857(16) -0.2761(9) -0.0542(5) 0.139(4) Uani 1 1 d . . .
O42 O 0.17547(16) -0.2492(7) -0.1728(4) 0.091(2) Uani 1 1 d . . .
O43 O 0.16909(16) -0.1074(6) -0.1014(4) 0.088(2) Uani 1 1 d . . .
C4 C 0.12111(15) -0.5063(6) -0.0049(3) 0.0426(15) Uani 1 1 d . . .
H4A H 0.1396 -0.5534 0.0092 0.051 Uiso 1 1 calc R . .
H4B H 0.1040 -0.5610 -0.0175 0.051 Uiso 1 1 calc R . .
C11A C 0.15486(15) 0.3542(6) -0.1221(3) 0.0452(15) Uani 1 1 d . . .
N12A N 0.18257(14) 0.3873(6) -0.0791(3) 0.0598(16) Uani 1 1 d . . .
C13A C 0.19654(17) 0.3290(7) -0.0204(4) 0.060(2) Uani 1 1 d . . .
C14A C 0.18310(16) 0.2388(7) -0.0021(4) 0.061(2) Uani 1 1 d . B .
H14A H 0.1930 0.2035 0.0412 0.073 Uiso 1 1 calc R . .
C15A C 0.15576(16) 0.2003(7) -0.0457(3) 0.0527(18) Uani 1 1 d D . .
C16A C 0.14092(16) 0.2587(6) -0.1073(3) 0.0468(16) Uani 1 1 d . B .
H16A H 0.1216 0.2338 -0.1387 0.056 Uiso 1 1 calc R . .
C21A C 0.22725(19) 0.3649(9) 0.0238(5) 0.080(3) Uani 1 1 d . . .
C22A C 0.2400(3) 0.4600(14) 0.0073(7) 0.145(7) Uani 1 1 d . . .
H22A H 0.2284 0.5050 -0.0316 0.175 Uiso 1 1 calc R . .
C23A C 0.2692(3) 0.4913(17) 0.0459(8) 0.159(8) Uani 1 1 d . . .
H23A H 0.2782 0.5561 0.0343 0.190 Uiso 1 1 calc R . .
C24A C 0.2850(3) 0.4228(18) 0.1031(8) 0.153(7) Uani 1 1 d . . .
H24A H 0.3053 0.4410 0.1313 0.184 Uiso 1 1 calc R . .
C25A C 0.2727(2) 0.3372(10) 0.1179(5) 0.082(3) Uani 1 1 d . . .
H25A H 0.2839 0.2954 0.1584 0.098 Uiso 1 1 calc R . .
N26A N 0.2455(2) 0.3034(10) 0.0801(5) 0.114(3) Uani 1 1 d . . .
H26A H 0.2386 0.2394 0.0910 0.136 Uiso 1 1 calc R . .
C31A C 0.1447(3) 0.0899(7) -0.0279(5) 0.025(3) Uiso 0.50 1 d PD B 1
N32A N 0.1616(2) 0.0122(8) 0.0147(4) 0.035(2) Uiso 0.50 1 d PD B 1
H32A H 0.1810 0.0256 0.0338 0.042 Uiso 0.50 1 calc PR B 1
C33A C 0.1517(3) -0.0880(10) 0.0321(5) 0.037(3) Uiso 0.50 1 d PD B 1
H33A H 0.1658 -0.1397 0.0640 0.044 Uiso 0.50 1 calc PR B 1
C34A C 0.1231(2) -0.1149(10) 0.0056(5) 0.033(2) Uiso 0.50 1 d PD B 1
H34A H 0.1165 -0.1858 0.0177 0.040 Uiso 0.50 1 calc PR B 1
C35A C 0.1021(3) -0.0352(10) -0.0417(5) 0.028(3) Uiso 0.50 1 d PD B 1
H35A H 0.0813 -0.0516 -0.0612 0.034 Uiso 0.50 1 calc PR B 1
C36A C 0.1130(2) 0.0671(9) -0.0584(5) 0.029(2) Uiso 0.50 1 d PD B 1
H36A H 0.0997 0.1213 -0.0898 0.035 Uiso 0.50 1 calc PR B 1
C31B C 0.1375(3) 0.1129(11) -0.0296(8) 0.056(5) Uiso 0.50 1 d PD B 2
C32B C 0.1445(4) 0.1199(17) 0.0405(8) 0.096(6) Uiso 0.50 1 d PD B 2
H32B H 0.1567 0.1788 0.0704 0.115 Uiso 0.50 1 calc PR B 2
C33B C 0.1310(4) 0.0277(15) 0.0588(10) 0.088(6) Uiso 0.50 1 d PD B 2
H33B H 0.1341 0.0230 0.1046 0.106 Uiso 0.50 1 calc PR B 2
C34B C 0.1128(4) -0.0607(18) 0.0132(9) 0.091(6) Uiso 0.50 1 d PD B 2
H34B H 0.1042 -0.1220 0.0284 0.109 Uiso 0.50 1 calc PR B 2
C35B C 0.1084(4) -0.0545(17) -0.0501(10) 0.080(6) Uiso 0.50 1 d PD B 2
H35B H 0.0964 -0.1118 -0.0815 0.096 Uiso 0.50 1 calc PR B 2
N36B N 0.1211(3) 0.0342(14) -0.0710(9) 0.105(6) Uiso 0.50 1 d PD B 2
H36B H 0.1180 0.0375 -0.1136 0.126 Uiso 0.50 1 calc PR B 2
C41A C 0.13979(17) 0.4204(6) -0.1855(3) 0.0485(16) Uani 1 1 d . . .
C42A C 0.15706(19) 0.4817(7) -0.2103(4) 0.0564(19) Uani 1 1 d . . .
H42A H 0.1782 0.4789 -0.1865 0.068 Uiso 1 1 calc R . .
N43A N 0.1449(2) 0.5439(6) -0.2662(4) 0.076(2) Uani 1 1 d . . .
H43A H 0.1566 0.5832 -0.2799 0.091 Uiso 1 1 calc R . .
C44A C 0.1149(3) 0.5493(7) -0.3031(4) 0.069(2) Uani 1 1 d . . .
H44A H 0.1066 0.5925 -0.3441 0.082 Uiso 1 1 calc R . .
C45A C 0.0968(2) 0.4918(6) -0.2805(3) 0.0554(19) Uani 1 1 d . . .
H45A H 0.0757 0.4966 -0.3053 0.066 Uiso 1 1 calc R . .
C46A C 0.10905(17) 0.4261(6) -0.2214(3) 0.0488(17) Uani 1 1 d . . .
H46A H 0.0964 0.3856 -0.2058 0.059 Uiso 1 1 calc R . .
O1W O 0.05336(10) -0.6626(4) -0.0746(2) 0.0486(11) Uiso 1 1 d . . .
O2W O 0.36152(16) 0.4748(7) 0.2152(4) 0.0883(19) Uiso 1 1 d . . .
O3W O 0.2257(3) 0.0185(11) 0.1043(6) 0.068(3) Uiso 0.50 1 d P . .
O4W O -0.0210(3) -0.4841(12) -0.0790(7) 0.075(3) Uiso 0.50 1 d P C 1
O5W O 0.1932(3) 0.3554(11) 0.1586(6) 0.071(3) Uiso 0.50 1 d P D 1
O6W O 0.1432(2) 0.1860(9) 0.1066(5) 0.058(3) Uiso 0.50 1 d P E 1
O7W O -0.0043(3) -0.5983(12) -0.1373(7) 0.082(4) Uiso 0.50 1 d P F 1
O8W O -0.0125(5) -0.543(2) -0.2564(12) 0.066(6) Uiso 0.25 1 d P . 1
O9W O 0.1533(4) 0.0231(16) 0.1875(8) 0.099(4) Uiso 0.50 1 d P G 1
O10W O -0.0206(2) -0.4826(9) -0.0423(6) 0.055(2) Uiso 0.50 1 d P H 2
O11W O 0.1823(6) 0.663(2) -0.3129(13) 0.157(8) Uiso 0.50 1 d P I 2
O12W O 0.0098(5) -0.517(2) -0.1032(12) 0.067(6) Uiso 0.25 1 d P J 2
O13W O -0.0207(5) -0.576(2) -0.2032(11) 0.143(7) Uiso 0.50 1 d P K 2
O14W O 0.1411(5) 0.092(2) 0.1908(10) 0.129(6) Uiso 0.50 1 d P L 2
O15W O 0.2530(6) 0.698(3) -0.0618(14) 0.086(7) Uiso 0.25 1 d P . .
O16W O 0.2139(8) 0.041(3) 0.2333(19) 0.124(11) Uiso 0.25 1 d P . .

loop_
_atom_site_aniso_label
_atom_site_aniso_U_11
_atom_site_aniso_U_22
_atom_site_aniso_U_33
_atom_site_aniso_U_23
_atom_site_aniso_U_13
_atom_site_aniso_U_12
O1 0.046(2) 0.040(2) 0.036(2) -0.0114(18) 0.0172(19) -0.0046(19)
C11 0.046(3) 0.033(3) 0.025(3) 0.003(2) 0.014(2) 0.002(3)
C12 0.050(4) 0.035(3) 0.021(3) 0.003(2) 0.013(3) -0.003(3)
C13 0.062(4) 0.060(4) 0.024(3) -0.004(3) 0.016(3) -0.010(4)
C14 0.055(4) 0.087(6) 0.038(4) -0.009(4) 0.017(3) -0.014(4)
C15 0.045(4) 0.079(5) 0.034(3) 0.007(3) 0.014(3) 0.005(4)
C16 0.051(4) 0.049(4) 0.026(3) 0.008(3) 0.015(3) 0.005(3)
S1 0.0614(14) 0.191(4) 0.0548(13) -0.0342(18) 0.0114(11) -0.0374(18)
C1 0.056(4) 0.034(3) 0.022(3) 0.001(2) 0.017(3) 0.000(3)
O2 0.052(3) 0.035(2) 0.029(2) -0.0008(17) 0.0123(19) -0.0047(19)
C21 0.040(3) 0.031(3) 0.030(3) -0.003(2) 0.019(2) -0.004(2)
C22 0.035(3) 0.034(3) 0.026(3) 0.001(2) 0.015(2) -0.002(2)
C23 0.035(3) 0.031(3) 0.028(3) 0.004(2) 0.016(2) 0.001(2)
C24 0.049(3) 0.031(3) 0.026(3) -0.002(2) 0.020(3) -0.001(3)
C25 0.051(4) 0.035(3) 0.024(3) -0.004(2) 0.017(3) -0.001(3)
C26 0.046(3) 0.036(3) 0.028(3) 0.001(2) 0.021(3) -0.001(3)
S2 0.0566(10) 0.0320(8) 0.0340(8) -0.0034(6) 0.0244(7) -0.0046(7)
O21 0.090(4) 0.042(3) 0.025(2) -0.0058(19) 0.021(2) -0.016(2)
O22 0.055(3) 0.040(2) 0.036(2) -0.0022(18) 0.021(2) -0.011(2)
O23 0.066(3) 0.039(3) 0.076(3) -0.007(2) 0.043(3) -0.001(2)
C2 0.038(3) 0.038(3) 0.029(3) 0.003(2) 0.015(2) -0.001(3)
O3 0.044(2) 0.032(2) 0.034(2) 0.0007(17) 0.0181(18) -0.0059(18)
C31 0.034(3) 0.036(3) 0.019(2) 0.003(2) 0.007(2) -0.009(2)
C32 0.036(3) 0.037(3) 0.020(3) 0.001(2) 0.008(2) -0.004(2)
C33 0.039(3) 0.039(3) 0.022(3) -0.003(2) 0.015(2) -0.006(3)
C34 0.038(3) 0.041(3) 0.021(3) -0.001(2) 0.012(2) -0.007(3)
C35 0.042(3) 0.033(3) 0.027(3) 0.003(2) 0.017(2) -0.001(2)
C36 0.031(3) 0.041(3) 0.018(2) 0.002(2) 0.006(2) -0.003(2)
S3 0.0572(10) 0.0353(8) 0.0302(7) -0.0016(6) 0.0243(7) -0.0086(7)
O31 0.046(2) 0.047(3) 0.029(2) 0.0047(18) 0.0187(18) -0.009(2)
O32 0.047(3) 0.040(2) 0.052(3) 0.015(2) 0.020(2) 0.002(2)
O33 0.116(5) 0.044(3) 0.059(3) -0.025(2) 0.064(3) -0.032(3)
C3 0.050(4) 0.036(3) 0.027(3) -0.004(2) 0.019(3) -0.008(3)
O4 0.051(3) 0.043(2) 0.035(2) 0.0053(19) 0.023(2) -0.002(2)
C41 0.048(3) 0.033(3) 0.035(3) -0.004(2) 0.023(3) 0.003(3)
C42 0.057(4) 0.040(3) 0.027(3) -0.004(3) 0.020(3) 0.005(3)
C43 0.047(4) 0.053(4) 0.038(3) -0.001(3) 0.018(3) 0.001(3)
C44 0.055(4) 0.051(4) 0.038(3) 0.003(3) 0.023(3) -0.007(3)
C45 0.052(4) 0.042(4) 0.033(3) 0.000(3) 0.021(3) -0.005(3)
C46 0.058(4) 0.031(3) 0.027(3) -0.006(2) 0.024(3) -0.002(3)
S4 0.0544(11) 0.0723(14) 0.0589(12) 0.0063(10) 0.0200(9) -0.0134(10)
O41 0.057(4) 0.173(9) 0.150(8) 0.089(7) 0.008(4) -0.024(5)
O42 0.095(5) 0.111(6) 0.093(5) -0.026(4) 0.064(4) -0.042(4)
O43 0.095(5) 0.075(4) 0.100(5) -0.027(4) 0.048(4) -0.030(4)
C4 0.051(4) 0.045(4) 0.038(3) 0.003(3) 0.024(3) 0.010(3)
C11A 0.049(4) 0.047(4) 0.039(3) 0.000(3) 0.018(3) -0.002(3)
N12A 0.050(4) 0.058(4) 0.062(4) 0.015(3) 0.015(3) -0.004(3)
C13A 0.048(4) 0.063(5) 0.054(4) 0.018(4) 0.009(3) -0.007(4)
C14A 0.047(4) 0.071(5) 0.047(4) 0.016(4) 0.003(3) -0.017(4)
C15A 0.053(4) 0.064(5) 0.036(3) 0.005(3) 0.013(3) -0.006(4)
C16A 0.053(4) 0.051(4) 0.034(3) -0.005(3) 0.016(3) -0.004(3)
C21A 0.060(5) 0.084(6) 0.071(6) 0.031(5) 0.003(4) -0.024(5)
C22A 0.098(8) 0.171(14) 0.106(9) 0.050(9) -0.016(7) -0.091(9)
C23A 0.100(9) 0.206(18) 0.117(11) 0.035(12) -0.005(8) -0.079(11)
C24A 0.062(7) 0.23(2) 0.125(12) 0.028(13) 0.002(7) -0.046(10)
C25A 0.050(5) 0.101(8) 0.060(5) 0.019(5) -0.010(4) -0.010(5)
N26A 0.099(7) 0.119(8) 0.088(7) 0.030(6) 0.008(6) 0.000(6)
C41A 0.065(4) 0.039(4) 0.045(4) -0.003(3) 0.027(3) 0.000(3)
C42A 0.076(5) 0.047(4) 0.054(4) 0.012(3) 0.036(4) -0.001(4)
N43A 0.120(7) 0.049(4) 0.075(5) 0.003(4) 0.057(5) -0.003(4)
C44A 0.119(8) 0.038(4) 0.049(4) 0.001(3) 0.036(5) 0.012(5)
C45A 0.083(5) 0.042(4) 0.033(3) -0.008(3) 0.017(3) 0.019(4)
C46A 0.069(5) 0.038(4) 0.034(3) -0.008(3) 0.017(3) 0.002(3)

loop_
_atom_type_symbol
_atom_type_description
_atom_type_scat_dispersion_real
_atom_type_scat_dispersion_imag
_atom_type_scat_source
C C 0.0033 0.0016 'International Tables Vol C Tables 4.2.6.8 and 6.1.1.4'
H H 0.0000 0.0000 'International Tables Vol C Tables 4.2.6.8 and 6.1.1.4'
N N 0.0061 0.0033 'International Tables Vol C Tables 4.2.6.8 and 6.1.1.4'
O O 0.0106 0.0060 'International Tables Vol C Tables 4.2.6.8 and 6.1.1.4'
S S 0.1246 0.1234 'International Tables Vol C Tables 4.2.6.8 and 6.1.1.4'

loop_
_geom_angle_atom_site_label_1
_geom_angle_atom_site_label_2
_geom_angle_atom_site_label_3
_geom_angle
_geom_angle_site_symmetry_1
_geom_angle_site_symmetry_3
_geom_angle_publ_flag
O1 C11 C16 116.2(5) . . ?
O1 C11 C12 121.7(5) . . ?
C16 C11 C12 122.0(6) . . ?
C13 C12 C11 117.7(6) . . ?
C13 C12 C1 120.2(6) . . ?
C11 C12 C1 122.1(5) . . ?
C12 C13 C14 120.3(6) . . ?
C15 C14 C13 121.0(7) . . ?
C15 C14 S1 119.6(5) . . ?
C13 C14 S1 119.3(5) . . ?
C14 C15 C16 119.9(7) . . ?
C11 C16 C15 119.1(6) . . ?
C11 C16 C4 120.9(6) . . ?
C15 C16 C4 119.8(6) . . ?
O11" S1 O12' 142.2(6) . . ?
O11" S1 O11 77.7(6) . . ?
O12' S1 O11 82.1(6) . . ?
O11" S1 O12" 112.6(4) . . ?
O12' S1 O12" 45.5(7) . . ?
O11 S1 O12" 37.5(6) . . ?
O11" S1 O13' 64.1(7) . . ?
O12' S1 O13' 113.3(4) . . ?
O11 S1 O13' 134.6(6) . . ?
O12" S1 O13' 144.2(6) . . ?
O11" S1 O13 36.4(6) . . ?
O12' S1 O13 135.2(6) . . ?
O11 S1 O13 112.3(4) . . ?
O12" S1 O13 140.4(6) . . ?
O13' S1 O13 28.1(7) . . ?
O11" S1 O12 138.5(6) . . ?
O12' S1 O12 31.4(7) . . ?
O11 S1 O12 111.9(4) . . ?
O12" S1 O12 76.6(6) . . ?
O13' S1 O12 84.7(7) . . ?
O13 S1 O12 111.1(4) . . ?
O11" S1 O13" 111.6(4) . . ?
O12' S1 O13" 66.5(7) . . ?
O11 S1 O13" 139.4(6) . . ?
O12" S1 O13" 110.2(4) . . ?
O13' S1 O13" 50.0(7) . . ?
O13 S1 O13" 77.7(6) . . ?
O12 S1 O13" 35.6(6) . . ?
O11" S1 O11' 47.9(7) . . ?
O12' S1 O11' 111.5(4) . . ?
O11 S1 O11' 31.0(6) . . ?
O12" S1 O11' 68.3(7) . . ?
O13' S1 O11' 110.5(4) . . ?
O13 S1 O11' 84.0(6) . . ?
O12 S1 O11' 137.7(6) . . ?
O13" S1 O11' 146.3(6) . . ?
O11" S1 C14 108.3(4) . . ?
O12' S1 C14 108.1(4) . . ?
O11 S1 C14 107.5(4) . . ?
O12" S1 C14 107.4(4) . . ?
O13' S1 C14 107.2(4) . . ?
O13 S1 C14 107.1(4) . . ?
O12 S1 C14 106.6(3) . . ?
O13" S1 C14 106.4(4) . . ?
O11' S1 C14 105.9(3) . . ?
C12 C1 C26 114.7(5) . . ?
O2 C21 C22 122.3(5) . . ?
O2 C21 C26 115.5(5) . . ?
C22 C21 C26 122.2(5) . . ?
C23 C22 C21 118.5(5) . . ?
C23 C22 C2 120.0(5) . . ?
C21 C22 C2 121.4(5) . . ?
C22 C23 C24 120.5(5) . . ?
C25 C24 C23 119.9(5) . . ?
C25 C24 S2 120.6(4) . . ?
C23 C24 S2 119.5(4) . . ?
C24 C25 C26 121.2(5) . . ?
C25 C26 C21 117.7(5) . . ?
C25 C26 C1 120.8(5) . . ?
C21 C26 C1 121.5(5) . . ?
O23 S2 O21 113.0(3) . . ?
O23 S2 O22 111.9(3) . . ?
O21 S2 O22 111.7(3) . . ?
O23 S2 C24 106.5(3) . . ?
O21 S2 C24 106.8(3) . . ?
O22 S2 C24 106.4(3) . . ?
C36 C2 C22 109.8(5) . . ?
C36 C31 O3 116.9(5) . . ?
C36 C31 C32 122.7(5) . . ?
O3 C31 C32 120.4(5) . . ?
C33 C32 C31 117.7(5) . . ?
C33 C32 C3 118.6(5) . . ?
C31 C32 C3 123.5(5) . . ?
C34 C33 C32 120.4(5) . . ?
C35 C34 C33 120.5(5) . . ?
C35 C34 S3 119.8(5) . . ?
C33 C34 S3 119.6(4) . . ?
C34 C35 C36 120.0(6) . . ?
C31 C36 C35 118.7(5) . . ?
C31 C36 C2 122.4(5) . . ?
C35 C36 C2 118.9(5) . . ?
O31 S3 O32 112.1(3) . . ?
O31 S3 O33 111.4(3) . . ?
O32 S3 O33 112.8(3) . . ?
O31 S3 C34 106.6(3) . . ?
O32 S3 C34 107.3(3) . . ?
O33 S3 C34 106.1(3) . . ?
C46 C3 C32 111.5(5) . . ?
O4 C41 C42 123.2(5) . . ?
O4 C41 C46 115.1(5) . . ?
C42 C41 C46 121.6(6) . . ?
C41 C42 C43 117.8(6) . . ?
C41 C42 C4 125.1(6) . . ?
C43 C42 C4 117.0(6) . . ?
C44 C43 C42 121.9(6) . . ?
C43 C44 C45 118.6(6) . . ?
C43 C44 S4 121.3(5) . . ?
C45 C44 S4 119.9(5) . . ?
C46 C45 C44 121.5(6) . . ?
C45 C46 C41 118.4(6) . . ?
C45 C46 C3 120.4(5) . . ?
C41 C46 C3 121.0(6) . . ?
O41 S4 O42 113.1(6) . . ?
O41 S4 O43 111.5(6) . . ?
O42 S4 O43 111.0(5) . . ?
O41 S4 C44 107.7(4) . . ?
O42 S4 C44 107.7(4) . . ?
O43 S4 C44 105.4(4) . . ?
C42 C4 C16 109.4(5) . . ?
N12A C11A C16A 120.7(6) . . ?
N12A C11A C41A 118.2(6) . . ?
C16A C11A C41A 121.1(6) . . ?
C11A N12A C13A 119.1(6) . . ?
N12A C13A C14A 122.2(7) . . ?
N12A C13A C21A 117.3(7) . . ?
C14A C13A C21A 120.5(7) . . ?
C15A C14A C13A 119.8(7) . . ?
C14A C15A C16A 118.8(7) . . ?
C14A C15A C31B 125.1(8) . . ?
C16A C15A C31B 115.3(8) . . ?
C14A C15A C31A 117.2(8) . . ?
C16A C15A C31A 123.7(7) . . ?
C31B C15A C31A 16.6(6) . . ?
C11A C16A C15A 119.1(6) . . ?
N26A C21A C22A 116.0(9) . . ?
N26A C21A C13A 123.4(8) . . ?
C22A C21A C13A 120.5(8) . . ?
C23A C22A C21A 121.5(12) . . ?
C22A C23A C24A 116.5(13) . . ?
C25A C24A C23A 120.9(11) . . ?
C24A C25A N26A 123.1(11) . . ?
C25A N26A C21A 121.7(10) . . ?
N32A C31A C36A 116.8(8) . . ?
N32A C31A C15A 124.5(10) . . ?
C36A C31A C15A 118.6(10) . . ?
C31A N32A C33A 125.0(10) . . ?
C34A C33A N32A 121.4(11) . . ?
C33A C34A C35A 118.8(11) . . ?
C36A C35A C34A 118.4(11) . . ?
C35A C36A C31A 119.6(10) . . ?
N36B C31B C32B 126.1(14) . . ?
N36B C31B C15A 124.1(14) . . ?
C32B C31B C15A 109.1(12) . . ?
C33B C32B C31B 110.1(17) . . ?
C32B C33B C34B 124(2) . . ?
C35B C34B C33B 118(2) . . ?
C34B C35B N36B 120(2) . . ?
C31B N36B C35B 121.2(18) . . ?
C42A C41A C46A 117.8(7) . . ?
C42A C41A C11A 118.8(7) . . ?
C46A C41A C11A 123.4(6) . . ?
N43A C42A C41A 121.6(8) . . ?
C42A N43A C44A 122.0(8) . . ?
N43A C44A C45A 118.9(8) . . ?
C44A C45A C46A 120.3(8) . . ?
C41A C46A C45A 119.4(7) . . ?

loop_
_geom_bond_atom_site_label_1
_geom_bond_atom_site_label_2
_geom_bond_distance
_geom_bond_site_symmetry_2
_geom_bond_publ_flag
O1 C11 1.353(7) . ?
C11 C16 1.387(9) . ?
C11 C12 1.405(8) . ?
C12 C13 1.394(9) . ?
C12 C1 1.507(9) . ?
C13 C14 1.402(10) . ?
C14 C15 1.372(10) . ?
C14 S1 1.764(8) . ?
C15 C16 1.394(10) . ?
C16 C4 1.519(9) . ?
S1 O11" 1.440(7) . ?
S1 O12' 1.442(7) . ?
S1 O11 1.451(7) . ?
S1 O12" 1.454(7) . ?
S1 O13' 1.455(7) . ?
S1 O13 1.457(7) . ?
S1 O12 1.463(7) . ?
S1 O13" 1.467(7) . ?
S1 O11' 1.473(7) . ?
C1 C26 1.508(8) . ?
O2 C21 1.376(7) . ?
C21 C22 1.390(8) . ?
C21 C26 1.400(8) . ?
C22 C23 1.388(8) . ?
C22 C2 1.537(8) . ?
C23 C24 1.390(8) . ?
C24 C25 1.385(8) . ?
C24 S2 1.765(6) . ?
C25 C26 1.386(8) . ?
S2 O23 1.451(5) . ?
S2 O21 1.451(5) . ?
S2 O22 1.453(4) . ?
C2 C36 1.525(8) . ?
O3 C31 1.393(7) . ?
C31 C36 1.382(8) . ?
C31 C32 1.396(8) . ?
C32 C33 1.395(8) . ?
C32 C3 1.510(8) . ?
C33 C34 1.395(8) . ?
C34 C35 1.387(8) . ?
C34 S3 1.757(6) . ?
C35 C36 1.392(8) . ?
S3 O31 1.452(5) . ?
S3 O32 1.456(5) . ?
S3 O33 1.461(5) . ?
C3 C46 1.508(9) . ?
O4 C41 1.370(7) . ?
C41 C42 1.395(9) . ?
C41 C46 1.401(8) . ?
C42 C43 1.396(10) . ?
C42 C4 1.519(9) . ?
C43 C44 1.385(9) . ?
C44 C45 1.394(9) . ?
C44 S4 1.752(7) . ?
C45 C46 1.384(9) . ?
S4 O41 1.418(8) . ?
S4 O42 1.423(7) . ?
S4 O43 1.443(7) . ?
C11A N12A 1.343(9) . ?
C11A C16A 1.398(10) . ?
C11A C41A 1.472(10) . ?
N12A C13A 1.345(9) . ?
C13A C14A 1.374(10) . ?
C13A C21A 1.468(11) . ?
C14A C15A 1.353(10) . ?
C15A C16A 1.398(10) . ?
C15A C31B 1.485(10) . ?
C15A C31A 1.489(10) . ?
C21A N26A 1.369(12) . ?
C21A C22A 1.377(13) . ?
C22A C23A 1.371(15) . ?
C23A C24A 1.40(2) . ?
C24A C25A 1.261(18) . ?
C25A N26A 1.303(12) . ?
C31A N32A 1.298(14) . ?
C31A C36A 1.439(15) . ?
N32A C33A 1.358(14) . ?
C33A C34A 1.316(15) . ?
C34A C35A 1.435(15) . ?
C35A C36A 1.397(14) . ?
C31B N36B 1.287(16) . ?
C31B C32B 1.424(17) . ?
C32B C33B 1.392(16) . ?
C33B C34B 1.432(17) . ?
C34B C35B 1.312(17) . ?
C35B N36B 1.368(16) . ?
C41A C42A 1.383(10) . ?
C41A C46A 1.383(10) . ?
C42A N43A 1.316(10) . ?
N43A C44A 1.353(13) . ?
C44A C45A 1.362(12) . ?
C45A C46A 1.391(10) . ?
O8W O8W 1.14(4) 2_554 ?

loop_
_geom_hbond_atom_site_label_D
_geom_hbond_atom_site_label_H
_geom_hbond_atom_site_label_A
_geom_hbond_distance_DH
_geom_hbond_distance_HA
_geom_hbond_distance_DA
_geom_hbond_angle_DHA
_geom_hbond_site_symmetry_A
O1 H1 O2 0.84 1.85 2.688(6) 178.7 .
O2 H2 O3 0.84 1.94 2.724(6) 153.9 .
O3 H3 O4 0.84 2.00 2.777(6) 154.4 .
O4 H4 O1 0.84 2.18 2.855(6) 136.8 .
O4 H4 O1W 0.84 2.18 2.783(6) 129.1 .
N26A H26A O3W 0.88 2.64 3.493(16) 163.4 .
N32A H32A O3W 0.88 2.09 2.931(15) 159.8 .
N43A H43A O11W 0.88 1.94 2.82(3) 177.2 .

loop_
_geom_torsion_atom_site_label_1
_geom_torsion_atom_site_label_2
_geom_torsion_atom_site_label_3
_geom_torsion_atom_site_label_4
_geom_torsion
_geom_torsion_site_symmetry_1
_geom_torsion_site_symmetry_2
_geom_torsion_site_symmetry_3
_geom_torsion_site_symmetry_4
_geom_torsion_publ_flag
O1 C11 C12 C13 178.3(5) . . . . ?
C16 C11 C12 C13 -0.7(9) . . . . ?
O1 C11 C12 C1 -1.6(9) . . . . ?
C16 C11 C12 C1 179.4(5) . . . . ?
C11 C12 C13 C14 -0.6(9) . . . . ?
C1 C12 C13 C14 179.4(6) . . . . ?
C12 C13 C14 C15 1.5(11) . . . . ?
C12 C13 C14 S1 178.9(5) . . . . ?
C13 C14 C15 C16 -1.2(11) . . . . ?
S1 C14 C15 C16 -178.5(5) . . . . ?
O1 C11 C16 C15 -178.1(6) . . . . ?
C12 C11 C16 C15 1.0(9) . . . . ?
O1 C11 C16 C4 7.2(8) . . . . ?
C12 C11 C16 C4 -173.7(6) . . . . ?
C14 C15 C16 C11 0.0(10) . . . . ?
C14 C15 C16 C4 174.7(6) . . . . ?
C15 C14 S1 O11" -88.7(9) . . . . ?
C13 C14 S1 O11" 94.0(9) . . . . ?
C15 C14 S1 O12' 81.1(9) . . . . ?
C13 C14 S1 O12' -96.3(9) . . . . ?
C15 C14 S1 O11 -6.1(10) . . . . ?
C13 C14 S1 O11 176.5(9) . . . . ?
C15 C14 S1 O12" 33.2(9) . . . . ?
C13 C14 S1 O12" -144.1(9) . . . . ?
C15 C14 S1 O13' -156.4(9) . . . . ?
C13 C14 S1 O13' 26.2(9) . . . . ?
C15 C14 S1 O13 -127.0(9) . . . . ?
C13 C14 S1 O13 55.6(9) . . . . ?
C15 C14 S1 O12 114.0(9) . . . . ?
C13 C14 S1 O12 -63.4(9) . . . . ?
C15 C14 S1 O13" 151.2(9) . . . . ?
C13 C14 S1 O13" -26.2(9) . . . . ?
C15 C14 S1 O11' -38.5(9) . . . . ?
C13 C14 S1 O11' 144.2(9) . . . . ?
C13 C12 C1 C26 90.0(7) . . . . ?
C11 C12 C1 C26 -90.0(7) . . . . ?
O2 C21 C22 C23 179.3(5) . . . . ?
C26 C21 C22 C23 0.6(8) . . . . ?
O2 C21 C22 C2 -4.0(8) . . . . ?
C26 C21 C22 C2 177.3(5) . . . . ?
C21 C22 C23 C24 -0.2(8) . . . . ?
C2 C22 C23 C24 -176.9(5) . . . . ?
C22 C23 C24 C25 0.2(9) . . . . ?
C22 C23 C24 S2 178.8(4) . . . . ?
C23 C24 C25 C26 -0.6(9) . . . . ?
S2 C24 C25 C26 -179.2(5) . . . . ?
C24 C25 C26 C21 0.9(9) . . . . ?
C24 C25 C26 C1 178.0(6) . . . . ?
O2 C21 C26 C25 -179.7(5) . . . . ?
C22 C21 C26 C25 -1.0(9) . . . . ?
O2 C21 C26 C1 3.2(8) . . . . ?
C22 C21 C26 C1 -178.0(5) . . . . ?
C12 C1 C26 C25 -87.9(7) . . . . ?
C12 C1 C26 C21 89.1(7) . . . . ?
C25 C24 S2 O23 -124.3(5) . . . . ?
C23 C24 S2 O23 57.0(5) . . . . ?
C25 C24 S2 O21 -3.3(6) . . . . ?
C23 C24 S2 O21 178.1(5) . . . . ?
C25 C24 S2 O22 116.1(5) . . . . ?
C23 C24 S2 O22 -62.5(5) . . . . ?
C23 C22 C2 C36 87.9(6) . . . . ?
C21 C22 C2 C36 -88.7(6) . . . . ?
C36 C31 C32 C33 0.5(8) . . . . ?
O3 C31 C32 C33 -179.6(5) . . . . ?
C36 C31 C32 C3 175.3(5) . . . . ?
O3 C31 C32 C3 -4.7(8) . . . . ?
C31 C32 C33 C34 -0.7(8) . . . . ?
C3 C32 C33 C34 -175.8(5) . . . . ?
C32 C33 C34 C35 -0.2(8) . . . . ?
C32 C33 C34 S3 -179.3(4) . . . . ?
C33 C34 C35 C36 1.5(8) . . . . ?
S3 C34 C35 C36 -179.5(4) . . . . ?
O3 C31 C36 C35 -179.2(5) . . . . ?
C32 C31 C36 C35 0.7(8) . . . . ?
O3 C31 C36 C2 3.6(7) . . . . ?
C32 C31 C36 C2 -176.5(5) . . . . ?
C34 C35 C36 C31 -1.7(8) . . . . ?
C34 C35 C36 C2 175.6(5) . . . . ?
C22 C2 C36 C31 91.4(6) . . . . ?
C22 C2 C36 C35 -85.8(6) . . . . ?
C35 C34 S3 O31 154.5(5) . . . . ?
C33 C34 S3 O31 -26.5(5) . . . . ?
C35 C34 S3 O32 -85.3(5) . . . . ?
C33 C34 S3 O32 93.8(5) . . . . ?
C35 C34 S3 O33 35.6(6) . . . . ?
C33 C34 S3 O33 -145.3(5) . . . . ?
C33 C32 C3 C46 86.5(6) . . . . ?
C31 C32 C3 C46 -88.3(7) . . . . ?
O4 C41 C42 C43 179.7(6) . . . . ?
C46 C41 C42 C43 -0.3(9) . . . . ?
O4 C41 C42 C4 -3.9(9) . . . . ?
C46 C41 C42 C4 176.1(6) . . . . ?
C41 C42 C43 C44 0.0(10) . . . . ?
C4 C42 C43 C44 -176.7(6) . . . . ?
C42 C43 C44 C45 0.2(10) . . . . ?
C42 C43 C44 S4 176.5(5) . . . . ?
C43 C44 C45 C46 -0.1(10) . . . . ?
S4 C44 C45 C46 -176.5(5) . . . . ?
C44 C45 C46 C41 -0.2(9) . . . . ?
C44 C45 C46 C3 176.0(6) . . . . ?
O4 C41 C46 C45 -179.6(5) . . . . ?
C42 C41 C46 C45 0.4(9) . . . . ?
O4 C41 C46 C3 4.2(8) . . . . ?
C42 C41 C46 C3 -175.8(5) . . . . ?
C32 C3 C46 C45 -81.9(7) . . . . ?
C32 C3 C46 C41 94.2(6) . . . . ?
C43 C44 S4 O41 7.1(9) . . . . ?
C45 C44 S4 O41 -176.6(7) . . . . ?
C43 C44 S4 O42 129.4(7) . . . . ?
C45 C44 S4 O42 -54.3(7) . . . . ?
C43 C44 S4 O43 -112.1(7) . . . . ?
C45 C44 S4 O43 64.2(7) . . . . ?
C41 C42 C4 C16 -96.3(7) . . . . ?
C43 C42 C4 C16 80.1(7) . . . . ?
C11 C16 C4 C42 83.5(7) . . . . ?
C15 C16 C4 C42 -91.1(7) . . . . ?
C16A C11A N12A C13A -1.7(11) . . . . ?
C41A C11A N12A C13A 179.0(7) . . . . ?
C11A N12A C13A C14A -1.9(13) . . . . ?
C11A N12A C13A C21A 177.5(8) . . . . ?
N12A C13A C14A C15A 4.9(14) . . . . ?
C21A C13A C14A C15A -174.5(9) . . . . ?
C13A C14A C15A C16A -4.0(13) . . . . ?
C13A C14A C15A C31B -173.0(10) . . . . ?
C13A C14A C15A C31A 169.8(8) . . . . ?
N12A C11A C16A C15A 2.4(11) . . . . ?
C41A C11A C16A C15A -178.3(7) . . . . ?
C14A C15A C16A C11A 0.5(11) . . . . ?
C31B C15A C16A C11A 170.6(9) . . . . ?
C31A C15A C16A C11A -172.9(7) . . . . ?
N12A C13A C21A N26A -170.7(10) . . . . ?
C14A C13A C21A N26A 8.7(17) . . . . ?
N12A C13A C21A C22A 4.6(18) . . . . ?
C14A C13A C21A C22A -175.9(13) . . . . ?
N26A C21A C22A C23A -1(2) . . . . ?
C13A C21A C22A C23A -176.4(16) . . . . ?
C21A C22A C23A C24A -1(3) . . . . ?
C22A C23A C24A C25A 0(3) . . . . ?
C23A C24A C25A N26A 3(3) . . . . ?
C24A C25A N26A C21A -5(2) . . . . ?
C22A C21A N26A C25A 4(2) . . . . ?
C13A C21A N26A C25A 179.4(11) . . . . ?
C14A C15A C31A N32A -19.9(11) . . . . ?
C16A C15A C31A N32A 153.6(7) . . . . ?
C31B C15A C31A N32A -142(3) . . . . ?
C14A C15A C31A C36A 159.0(7) . . . . ?
C16A C15A C31A C36A -27.5(11) . . . . ?
C31B C15A C31A C36A 36(3) . . . . ?
C36A C31A N32A C33A 0.2(3) . . . . ?
C15A C31A N32A C33A 179.1(8) . . . . ?
C31A N32A C33A C34A 0.4(3) . . . . ?
N32A C33A C34A C35A -0.9(7) . . . . ?
C33A C34A C35A C36A 0.9(9) . . . . ?
C34A C35A C36A C31A -0.3(9) . . . . ?
N32A C31A C36A C35A -0.2(7) . . . . ?
C15A C31A C36A C35A -179.2(8) . . . . ?
C14A C15A C31B N36B -142.8(11) . . . . ?
C16A C15A C31B N36B 47.8(13) . . . . ?
C31A C15A C31B N36B -76(3) . . . . ?
C14A C15A C31B C32B 28.8(13) . . . . ?
C16A C15A C31B C32B -140.6(8) . . . . ?
C31A C15A C31B C32B 95(3) . . . . ?
N36B C31B C32B C33B 0.1(3) . . . . ?
C15A C31B C32B C33B -171.3(12) . . . . ?
C31B C32B C33B C34B 0.1(3) . . . . ?
C32B C33B C34B C35B -0.2(6) . . . . ?
C33B C34B C35B N36B 0.2(8) . . . . ?
C32B C31B N36B C35B -0.1(7) . . . . ?
C15A C31B N36B C35B 170.1(14) . . . . ?
C34B C35B N36B C31B -0.1(8) . . . . ?
N12A C11A C41A C42A 23.5(10) . . . . ?
C16A C11A C41A C42A -155.8(7) . . . . ?
N12A C11A C41A C46A -155.5(7) . . . . ?
C16A C11A C41A C46A 25.2(10) . . . . ?
C46A C41A C42A N43A 0.1(11) . . . . ?
C11A C41A C42A N43A -179.0(7) . . . . ?
C41A C42A N43A C44A -1.5(12) . . . . ?
C42A N43A C44A C45A 2.3(12) . . . . ?
N43A C44A C45A C46A -1.7(11) . . . . ?
C42A C41A C46A C45A 0.4(10) . . . . ?
C11A C41A C46A C45A 179.4(6) . . . . ?
C44A C45A C46A C41A 0.4(10) . . . . ?
